data_7227033
loop_
_publ_author_name
'Liu, Yu-Ling'
'Wang, Zhongxia'
'Han, Xiang-Bin'
'Sun, Yu-Ling'
'Pryor, Donald E.'

_publ_section_title
;
 Orientational ordering of guests induced structural phase transition
 coupled with switchable dielectric property in a host-guest crystal:
 bis(Thiourea) thiazolium chloride
;
_journal_name_full 'RSC Adv.'
_journal_paper_doi 10.1039/C6RA23952H
_journal_year 2016
_chemical_formula_moiety 'C3 H4 N S, 2(C H4 N2 S), Cl'
_chemical_formula_sum 'C5 H12 Cl N5 S3'
_chemical_formula_weight 273.83
_space_group_crystal_system orthorhombic
_space_group_IT_number 62
_space_group_name_Hall '-P 2n 2a'
_space_group_name_H-M_alt 'P m c n'
_symmetry_space_group_name_Hall '-P 2n 2a'
_symmetry_space_group_name_H-M 'P m c n'
_atom_sites_solution_hydrogens difmap
_audit_creation_method SHELXL-2014/7
_audit_update_record
;
2016-03-17 deposited with the CCDC.
2016-11-01 downloaded from the CCDC.
;
_cell_angle_alpha 90
_cell_angle_beta 90
_cell_angle_gamma 90
_cell_formula_units_Z 4
_cell_length_a 14.311(10)
_cell_length_b 10.228(7)
_cell_length_c 8.393(6)
_cell_measurement_reflns_used 2756
_cell_measurement_temperature 133(2)
_cell_measurement_theta_max 27.4507
_cell_measurement_theta_min 3.4459
_cell_volume 1228.5(15)
_computing_structure_refinement 'SHELXL-2014/7 (Sheldrick, 2014)'
_diffrn_ambient_temperature 133(2)
_diffrn_detector_area_resol_mean 28.5714
_diffrn_measured_fraction_theta_full 0.996
_diffrn_measured_fraction_theta_max 0.996
_diffrn_measurement_device_type 'Saturn724+ (4x4 bin mode)'
_diffrn_measurement_method CCD_Profile_fitting
_diffrn_radiation_type MoK\a
_diffrn_radiation_wavelength 0.71073
_diffrn_reflns_av_R_equivalents 0.0426
_diffrn_reflns_av_unetI/netI 0.0228
_diffrn_reflns_Laue_measured_fraction_full 0.996
_diffrn_reflns_Laue_measured_fraction_max 0.996
_diffrn_reflns_limit_h_max 18
_diffrn_reflns_limit_h_min -15
_diffrn_reflns_limit_k_max 13
_diffrn_reflns_limit_k_min -13
_diffrn_reflns_limit_l_max 10
_diffrn_reflns_limit_l_min -10
_diffrn_reflns_number 8314
_diffrn_reflns_point_group_measured_fraction_full 0.996
_diffrn_reflns_point_group_measured_fraction_max 0.996
_diffrn_reflns_theta_full 25.242
_diffrn_reflns_theta_max 27.451
_diffrn_reflns_theta_min 3.448
_exptl_absorpt_coefficient_mu 0.793
_exptl_absorpt_correction_T_max 1.0000
_exptl_absorpt_correction_T_min 0.9074
_exptl_absorpt_correction_type multi-scan
_exptl_absorpt_process_details
;   Higashi, T.(1995). Program for Absorption Correction.
    Rigaku Corporation, Tokyo, Japan. 
;
_exptl_crystal_colour colorless
_exptl_crystal_density_diffrn 1.480
_exptl_crystal_description needlelike
_exptl_crystal_F_000 568
_exptl_crystal_size_max 0.2
_exptl_crystal_size_mid 0.2
_exptl_crystal_size_min 0.2
_refine_diff_density_max 1.095
_refine_diff_density_min -0.764
_refine_diff_density_rms 0.070
_refine_ls_extinction_method none
_refine_ls_goodness_of_fit_ref 1.224
_refine_ls_hydrogen_treatment constr
_refine_ls_matrix_type full
_refine_ls_number_parameters 85
_refine_ls_number_reflns 1461
_refine_ls_number_restraints 42
_refine_ls_restrained_S_all 1.208
_refine_ls_R_factor_all 0.0622
_refine_ls_R_factor_gt 0.0517
_refine_ls_shift/su_max 0.000
_refine_ls_shift/su_mean 0.000
_refine_ls_structure_factor_coef Fsqd
_refine_ls_weighting_details 'w=1/[\s^2^(Fo^2^)+(0.0489P)^2^+0.9872P] where P=(Fo^2^+2Fc^2^)/3'
_refine_ls_weighting_scheme calc
_refine_ls_wR_factor_gt 0.1183
_refine_ls_wR_factor_ref 0.1239
_reflns_Friedel_coverage 0.000
_reflns_number_gt 1247
_reflns_number_total 1461
_reflns_threshold_expression 'I > 2\s(I)'
_cod_data_source_file c6ra23952h2.cif
_cod_data_source_block 133K
_cod_depositor_comments
;
The following automatic conversions were performed:

'_exptl_absorpt_correction_type' value 'Multi-scan' changed to
'multi-scan' according to
/usr/data/users/saulius/crontab/automatic-downloads/rss-feeds/RSC/lib/dictionaries/cif_core.dic
dictionary named 'cif_core.dic' version 2.4.2 from 2011-04-26.

Automatic conversion script
Id: cif_fix_values 4268 2015-11-12 08:31:59Z antanas 
;
_cod_database_code 7227033
_shelx_shelxl_version_number 2014/7
_shelx_space_group_comment
;
The symmetry employed for this shelxl refinement is uniquely defined
by the following loop, which should always be used as a source of
symmetry information in preference to the above space-group names.
They are only intended as comments.
;

loop_
_space_group_symop_operation_xyz
'x, y, z'
'-x, y+1/2, -z+1/2'
'-x+1/2, -y+1/2, z+1/2'
'x+1/2, -y, -z'
'-x, -y, -z'
'x, -y-1/2, z-1/2'
'x-1/2, y-1/2, -z-1/2'
'-x-1/2, y, z'

loop_
_atom_site_label
_atom_site_type_symbol
_atom_site_fract_x
_atom_site_fract_y
_atom_site_fract_z
_atom_site_U_iso_or_equiv
_atom_site_adp_type
_atom_site_occupancy
_atom_site_site_symmetry_order
_atom_site_calc_flag
_atom_site_refinement_flags_posn
_atom_site_refinement_flags_adp
_atom_site_refinement_flags_occupancy
C1 C 1.06431(16) 0.0777(2) 0.7498(3) 0.0185(5) Uani 1 1 d . . .
C2 C 0.7238(5) 0.1313(8) 0.5680(11) 0.033(2) Uani 0.5 1 d . U P
H5A H 0.7007 0.0531 0.5975 0.040 Uiso 0.5 1 d R U P
C3 C 0.8248(8) 0.2891(9) 0.5341(12) 0.038(2) Uani 0.5 1 d . U P
H4B H 0.8850 0.3305 0.5396 0.045 Uiso 0.5 1 d R U P
C4 C 0.7500 0.3499(4) 0.4825(5) 0.0372(10) Uani 1 2 d S TU P
H4A H 0.7500 0.4320 0.4439 0.045 Uiso 1 2 d R U P
Cl1 Cl 0.7500 -0.16378(7) 0.75645(10) 0.0194(2) Uani 1 2 d S T P
N1 N 1.09872(14) 0.12304(19) 0.6140(2) 0.0249(5) Uani 1 1 d . . .
H1A H 1.1462 0.1745 0.6150 0.030 Uiso 1 1 d R U .
H1B H 1.0735 0.1010 0.5250 0.030 Uiso 1 1 d R U .
N2 N 1.10520(14) 0.11419(18) 0.8840(2) 0.0223(5) Uani 1 1 d . . .
H2A H 1.1526 0.1658 0.8814 0.027 Uiso 1 1 d R U .
H2B H 1.0844 0.0863 0.9739 0.027 Uiso 1 1 d R U .
N3 N 0.8100(5) 0.1623(7) 0.5805(8) 0.0314(15) Uani 0.5 1 d . U P
H3B H 0.8555 0.1076 0.6126 0.038 Uiso 0.5 1 d R U P
S1 S 0.97033(5) -0.02583(7) 0.75140(7) 0.0291(2) Uani 1 1 d . . .
S2 S 0.65582(19) 0.2532(2) 0.4974(4) 0.0424(6) Uani 0.5 1 d . U P

loop_
_atom_site_aniso_label
_atom_site_aniso_U_11
_atom_site_aniso_U_22
_atom_site_aniso_U_33
_atom_site_aniso_U_23
_atom_site_aniso_U_13
_atom_site_aniso_U_12
C1 0.0219(11) 0.0159(9) 0.0179(11) 0.0010(9) 0.0005(10) -0.0047(8)
C2 0.036(8) 0.022(3) 0.042(4) 0.008(3) 0.003(3) -0.007(3)
C3 0.037(5) 0.030(5) 0.046(5) -0.005(3) 0.004(4) -0.003(3)
C4 0.046(2) 0.0196(17) 0.046(2) 0.0079(17) 0.000 0.000
Cl1 0.0159(4) 0.0133(3) 0.0291(4) 0.0000(3) 0.000 0.000
N1 0.0295(11) 0.0287(10) 0.0165(10) 0.0004(8) 0.0001(8) -0.0165(9)
N2 0.0256(10) 0.0262(10) 0.0153(10) 0.0013(8) -0.0003(8) -0.0143(8)
N3 0.033(4) 0.027(3) 0.034(3) -0.002(3) -0.008(3) 0.008(3)
S1 0.0343(4) 0.0377(4) 0.0153(3) 0.0025(3) -0.0025(3) -0.0236(3)
S2 0.0350(11) 0.0344(13) 0.0580(16) 0.0098(11) -0.0067(10) -0.0016(9)

loop_
_atom_type_symbol
_atom_type_description
_atom_type_scat_dispersion_real
_atom_type_scat_dispersion_imag
_atom_type_scat_source
C C 0.0033 0.0016 'International Tables Vol C Tables 4.2.6.8 and 6.1.1.4'
H H 0.0000 0.0000 'International Tables Vol C Tables 4.2.6.8 and 6.1.1.4'
Cl Cl 0.1484 0.1585 'International Tables Vol C Tables 4.2.6.8 and 6.1.1.4'
N N 0.0061 0.0033 'International Tables Vol C Tables 4.2.6.8 and 6.1.1.4'
O O 0.0106 0.0060 'International Tables Vol C Tables 4.2.6.8 and 6.1.1.4'
S S 0.1246 0.1234 'International Tables Vol C Tables 4.2.6.8 and 6.1.1.4'

loop_
_geom_angle_atom_site_label_1
_geom_angle_atom_site_label_2
_geom_angle_atom_site_label_3
_geom_angle
_geom_angle_site_symmetry_1
_geom_angle_site_symmetry_3
N2 C1 N1 118.0(2) . .
N2 C1 S1 121.04(17) . .
N1 C1 S1 121.00(17) . .
N3 C2 C2 145.4(16) 8_755 8_755
N3 C2 N3 130(2) 8_755 .
C2 C2 N3 15.2(6) 8_755 .
N3 C2 S2 36.0(13) 8_755 .
C2 C2 S2 125.2(3) 8_755 .
N3 C2 S2 113.7(9) . .
N3 C2 C3 38.6(14) 8_755 8_755
C2 C2 C3 113.0(4) 8_755 8_755
N3 C2 C3 99.5(9) . 8_755
S2 C2 C3 18.1(3) . 8_755
N3 C2 S2 112.7(17) 8_755 8_755
C2 C2 S2 38.7(2) 8_755 8_755
N3 C2 S2 29.4(5) . 8_755
S2 C2 S2 86.5(4) . 8_755
C3 C2 S2 75.5(5) 8_755 8_755
N3 C2 H5A 97.3 8_755 .
C2 C2 H5A 111.6 8_755 .
N3 C2 H5A 123.6 . .
S2 C2 H5A 122.7 . .
C3 C2 H5A 134.9 8_755 .
S2 C2 H5A 149.6 8_755 .
S2 C3 C4 122.6(18) 8_755 .
S2 C3 N3 66.9(13) 8_755 .
C4 C3 N3 114.6(10) . .
S2 C3 C2 71.5(14) 8_755 8_755
C4 C3 C2 99.4(8) . 8_755
N3 C3 C2 15.5(5) . 8_755
S2 C3 H4B 82.6 8_755 .
C4 C3 H4B 122.6 . .
N3 C3 H4B 122.8 . .
C2 C3 H4B 137.9 8_755 .
C3 C4 C3 109.4(10) 8_755 .
C3 C4 S2 16.2(4) 8_755 .
C3 C4 S2 110.6(5) . .
C3 C4 S2 110.6(5) 8_755 8_755
C3 C4 S2 16.2(4) . 8_755
S2 C4 S2 107.0(3) . 8_755
C3 C4 H4A 124.1 8_755 .
C3 C4 H4A 124.1 . .
S2 C4 H4A 125.3 . .
S2 C4 H4A 125.3 8_755 .
C1 N1 H1A 120.0 . .
C1 N1 H1B 120.0 . .
H1A N1 H1B 120.1 . .
C1 N2 H2A 120.0 . .
C1 N2 H2B 120.0 . .
H2A N2 H2B 120.0 . .
C2 N3 S2 128.2(17) 8_755 8_755
C2 N3 C2 19.5(11) 8_755 .
S2 N3 C2 120.8(9) 8_755 .
C2 N3 C3 126.0(19) 8_755 .
S2 N3 C3 23.8(4) 8_755 .
C2 N3 C3 111.2(10) . .
C2 N3 N3 34.6(16) 8_755 8_755
S2 N3 N3 112.9(4) 8_755 8_755
C2 N3 N3 15.2(6) . 8_755
C3 N3 N3 98.9(6) . 8_755
C2 N3 H3B 108.3 8_755 .
S2 N3 H3B 110.0 8_755 .
C2 N3 H3B 124.7 . .
C3 N3 H3B 124.1 . .
N3 N3 H3B 136.4 8_755 .
C3 S2 N3 89.3(14) 8_755 8_755
C3 S2 C4 41.2(14) 8_755 .
N3 S2 C4 99.4(4) 8_755 .
C3 S2 C2 90.4(15) 8_755 .
N3 S2 C2 15.9(5) 8_755 .
C4 S2 C2 89.9(4) . .
C3 S2 C2 80.5(15) 8_755 8_755
N3 S2 C2 29.8(4) 8_755 8_755
C4 S2 C2 74.1(3) . 8_755
C2 S2 C2 16.1(3) . 8_755

loop_
_geom_bond_atom_site_label_1
_geom_bond_atom_site_label_2
_geom_bond_distance
_geom_bond_site_symmetry_2
C1 N2 1.323(3) .
C1 N1 1.325(3) .
C1 S1 1.712(2) .
C2 N3 0.587(8) 8_755
C2 C2 0.749(15) 8_755
C2 N3 1.277(8) .
C2 S2 1.689(8) .
C2 C3 1.781(14) 8_755
C2 S2 2.207(9) 8_755
C2 H5A 0.9000 .
C3 S2 0.554(7) 8_755
C3 C4 1.312(11) .
C3 N3 1.372(11) .
C3 C2 1.781(14) 8_755
C3 H4B 0.9600 .
C4 C3 1.312(11) 8_755
C4 S2 1.677(3) .
C4 S2 1.677(3) 8_755
C4 H4A 0.9000 .
N1 H1A 0.8595 .
N1 H1B 0.8597 .
N2 H2A 0.8596 .
N2 H2B 0.8599 .
N3 C2 0.587(8) 8_755
N3 S2 1.262(8) 8_755
N3 N3 1.716(15) 8_755
N3 H3B 0.9000 .
S2 C3 0.554(7) 8_755
S2 N3 1.262(8) 8_755
S2 C2 2.207(9) 8_755

loop_
_geom_hbond_atom_site_label_D
_geom_hbond_atom_site_label_H
_geom_hbond_atom_site_label_A
_geom_hbond_distance_DH
_geom_hbond_distance_HA
_geom_hbond_distance_DA
_geom_hbond_angle_DHA
_geom_hbond_site_symmetry_A
N1 H1A Cl1 0.86 2.47 3.259(2) 152.8 2_756
N1 H1B S1 0.86 2.52 3.372(3) 169.5 5_756
N2 H2A Cl1 0.86 2.51 3.292(2) 151.0 2_756
N2 H2B S1 0.86 2.51 3.369(3) 174.2 5_757
N3 H3B S1 0.90 2.43 3.320(8) 168.8 .

loop_
_geom_torsion_atom_site_label_1
_geom_torsion_atom_site_label_2
_geom_torsion_atom_site_label_3
_geom_torsion_atom_site_label_4
_geom_torsion
_geom_torsion_site_symmetry_1
_geom_torsion_site_symmetry_4
S2 C3 C4 C3 97(2) 8_755 8_755
N3 C3 C4 C3 19.8(11) . 8_755
C2 C3 C4 C3 23.1(10) 8_755 8_755
S2 C3 C4 S2 80(2) 8_755 .
N3 C3 C4 S2 2.6(8) . .
C2 C3 C4 S2 5.9(7) 8_755 .
N3 C3 C4 S2 -77(2) . 8_755
C2 C3 C4 S2 -74.0(19) 8_755 8_755
N3 C2 N3 C2 179.999(12) 8_755 8_755
S2 C2 N3 C2 -142(2) . 8_755
C3 C2 N3 C2 -154(2) 8_755 8_755
S2 C2 N3 C2 -118(3) 8_755 8_755
N3 C2 N3 S2 -62(3) 8_755 8_755
C2 C2 N3 S2 118(3) 8_755 8_755
S2 C2 N3 S2 -23.7(13) . 8_755
C3 C2 N3 S2 -35.5(12) 8_755 8_755
N3 C2 N3 C3 -37(3) 8_755 .
C2 C2 N3 C3 143(3) 8_755 .
S2 C2 N3 C3 0.7(11) . .
C3 C2 N3 C3 -11.2(9) 8_755 .
S2 C2 N3 C3 24.3(5) 8_755 .
C2 C2 N3 N3 180.001(11) 8_755 8_755
S2 C2 N3 N3 38(2) . 8_755
C3 C2 N3 N3 26(2) 8_755 8_755
S2 C2 N3 N3 62(3) 8_755 8_755
S2 C3 N3 C2 -104(3) 8_755 8_755
C4 C3 N3 C2 12(2) . 8_755
C4 C3 N3 S2 116.7(18) . 8_755
C2 C3 N3 S2 104(3) 8_755 8_755
S2 C3 N3 C2 -118.9(16) 8_755 .
C4 C3 N3 C2 -2.1(11) . .
C2 C3 N3 C2 -14.5(14) 8_755 .
S2 C3 N3 N3 -128.1(14) 8_755 8_755
C4 C3 N3 N3 -11.4(7) . 8_755
C2 C3 N3 N3 -24(2) 8_755 8_755
C3 C4 S2 C3 89(2) . 8_755
S2 C4 S2 C3 106(2) 8_755 8_755
C3 C4 S2 N3 -78(2) 8_755 8_755
C3 C4 S2 N3 10.9(5) . 8_755
S2 C4 S2 N3 27.6(5) 8_755 8_755
C3 C4 S2 C2 -91(2) 8_755 .
C3 C4 S2 C2 -1.8(6) . .
S2 C4 S2 C2 14.8(4) 8_755 .
C3 C4 S2 C2 -94(2) 8_755 8_755
C3 C4 S2 C2 -4.9(5) . 8_755
S2 C4 S2 C2 11.7(3) 8_755 8_755
N3 C2 S2 C3 86(3) 8_755 8_755
C2 C2 S2 C3 -51.9(15) 8_755 8_755
N3 C2 S2 C3 -40.6(16) . 8_755
S2 C2 S2 C3 -51.9(15) 8_755 8_755
C2 C2 S2 N3 -138(2) 8_755 8_755
N3 C2 S2 N3 -127(3) . 8_755
C3 C2 S2 N3 -86(3) 8_755 8_755
S2 C2 S2 N3 -138(2) 8_755 8_755
N3 C2 S2 C4 127(2) 8_755 .
C2 C2 S2 C4 -10.7(3) 8_755 .
N3 C2 S2 C4 0.7(9) . .
C3 C2 S2 C4 41.2(14) 8_755 .
S2 C2 S2 C4 -10.7(3) 8_755 .
N3 C2 S2 C2 138(2) 8_755 8_755
N3 C2 S2 C2 11.4(6) . 8_755
C3 C2 S2 C2 51.9(15) 8_755 8_755
S2 C2 S2 C2 -0.001(2) 8_755 8_755
